data_7705767
loop_
_publ_author_name
'Macha, Bret B.'
'Dhara, Debabrata'
'Radacki, Krzysztof'
'Dewhurst, Rian D.'
'Braunschweig, Holger'

_publ_section_title
;
 Intermetallic transfer of unsymmetrical borylene fragments: isolation of
 the second early-transition-metal terminal borylene complex and other
 rare species.
;
_journal_issue 48
_journal_name_full 'Dalton transactions (Cambridge, England : 2003)'
_journal_page_first 17719
_journal_page_last 17724
_journal_paper_doi 10.1039/d0dt03557b
_journal_volume 49
_journal_year 2020
_chemical_formula_moiety 'C18 H28 B N Ni2 O Si'
_chemical_formula_sum 'C18 H28 B N Ni2 O Si'
_chemical_formula_weight 430.73
_space_group_crystal_system monoclinic
_space_group_IT_number 15
_space_group_name_Hall '-C 2yc'
_space_group_name_H-M_alt 'C 1 2/c 1'
_atom_sites_solution_hydrogens geom
_atom_sites_solution_primary dual
_atom_sites_solution_secondary difmap
_audit_creation_method SHELXL-2018/3
_audit_update_record
;
2020-09-19 deposited with the CCDC.	2020-11-25 downloaded from the CCDC.
;
_cell_angle_alpha 90
_cell_angle_beta 100.343(8)
_cell_angle_gamma 90
_cell_formula_units_Z 8
_cell_length_a 26.480(10)
_cell_length_b 9.257(3)
_cell_length_c 16.494(8)
_cell_measurement_reflns_used 3911
_cell_measurement_temperature 100(2)
_cell_measurement_theta_max 27.23
_cell_measurement_theta_min 2.34
_cell_volume 3977(3)
_computing_cell_refinement 'Saint+ ver. V8.40A (Bruker AXS)'
_computing_data_collection 'BIS 2011.8 / APEX2 ver. 2014.9 (Bruker AXS)'
_computing_data_reduction 'Saint+ ver. V8.40A (Bruker AXS)'
_computing_molecular_graphics 'ShelXLe (Huebschle et all, 2011)'
_computing_publication_material 'CIF-fill 1.2f (K.Radacki 2005-20)'
_computing_structure_refinement 'SHELXL-2018/3 (Sheldrick, 2018)'
_computing_structure_solution 'SHELXT (Sheldrick, 2014)'
_diffrn_ambient_environment N~2~
_diffrn_ambient_temperature 100(2)
_diffrn_detector 'CCD area detector (Apex2)'
_diffrn_detector_area_resol_mean 8.333
_diffrn_measured_fraction_theta_full 1.000
_diffrn_measured_fraction_theta_max 0.984
_diffrn_measurement_device_type 'Bruker X8-APEX II'
_diffrn_measurement_method '\f and \w scans'
_diffrn_radiation_monochromator 'multi-layer mirror'
_diffrn_radiation_type MoK\a
_diffrn_radiation_wavelength 0.71073
_diffrn_reflns_av_R_equivalents 0.0587
_diffrn_reflns_av_unetI/netI 0.0726
_diffrn_reflns_Laue_measured_fraction_full 1.000
_diffrn_reflns_Laue_measured_fraction_max 0.984
_diffrn_reflns_limit_h_max 35
_diffrn_reflns_limit_h_min -36
_diffrn_reflns_limit_k_max 11
_diffrn_reflns_limit_k_min -12
_diffrn_reflns_limit_l_max 22
_diffrn_reflns_limit_l_min -21
_diffrn_reflns_number 22029
_diffrn_reflns_point_group_measured_fraction_full 1.000
_diffrn_reflns_point_group_measured_fraction_max 0.984
_diffrn_reflns_theta_full 26.000
_diffrn_reflns_theta_max 29.667
_diffrn_reflns_theta_min 1.563
_diffrn_source 'rotating-anode (Nonius FR-591)'
_exptl_absorpt_coefficient_mu 1.958
_exptl_absorpt_correction_T_max 0.7459
_exptl_absorpt_correction_T_min 0.6871
_exptl_absorpt_correction_type multi-scan
_exptl_absorpt_process_details 'SadAbs 2016/2 (Bruker AXS)'
_exptl_crystal_colour yellow
_exptl_crystal_density_diffrn 1.439
_exptl_crystal_description plate
_exptl_crystal_F_000 1808
_exptl_crystal_size_max 0.10
_exptl_crystal_size_mid 0.06
_exptl_crystal_size_min 0.03
_refine_diff_density_max 0.644
_refine_diff_density_min -0.398
_refine_diff_density_rms 0.103
_refine_ls_extinction_method none
_refine_ls_goodness_of_fit_ref 1.007
_refine_ls_hydrogen_treatment constr
_refine_ls_matrix_type full
_refine_ls_number_parameters 223
_refine_ls_number_reflns 5543
_refine_ls_number_restraints 0
_refine_ls_restrained_S_all 1.007
_refine_ls_R_factor_all 0.0824
_refine_ls_R_factor_gt 0.0416
_refine_ls_shift/su_max 0.001
_refine_ls_shift/su_mean 0.000
_refine_ls_structure_factor_coef Fsqd
_refine_ls_weighting_details 'w=1/[\s^2^(Fo^2^)+(0.0356P)^2^+1.2231P] where P=(Fo^2^+2Fc^2^)/3'
_refine_ls_weighting_scheme calc
_refine_ls_wR_factor_gt 0.0778
_refine_ls_wR_factor_ref 0.0888
_reflns_Friedel_coverage 0.000
_reflns_number_gt 3710
_reflns_number_total 5543
_reflns_threshold_expression 'I > 2\s(I)'
_cod_data_source_file d0dt03557b2.cif
_cod_data_source_block BM011
_cod_depositor_comments 'Adding full bibliography for 7705762--7705769.cif.'
_cod_original_sg_symbol_H-M 'C 2/c'
_cod_database_code 7705767
_shelx_shelxl_version_number 2018/3
_shelx_space_group_comment
;
The symmetry employed for this shelxl refinement is uniquely defined
by the following loop, which should always be used as a source of
symmetry information in preference to the above space-group names.
They are only intended as comments.
;
_shelx_estimated_absorpt_t_min 0.828
_shelx_estimated_absorpt_t_max 0.944

loop_
_space_group_symop_operation_xyz
'x, y, z'
'-x, y, -z+1/2'
'x+1/2, y+1/2, z'
'-x+1/2, y+1/2, -z+1/2'
'-x, -y, -z'
'x, -y, z-1/2'
'-x+1/2, -y+1/2, -z'
'x+1/2, -y+1/2, z-1/2'

loop_
_atom_site_label
_atom_site_type_symbol
_atom_site_fract_x
_atom_site_fract_y
_atom_site_fract_z
_atom_site_U_iso_or_equiv
_atom_site_adp_type
_atom_site_occupancy
_atom_site_site_symmetry_order
_atom_site_calc_flag
_atom_site_refinement_flags_posn
_atom_site_refinement_flags_adp
_atom_site_refinement_flags_occupancy
_atom_site_disorder_assembly
_atom_site_disorder_group
Ni1_1 Ni 0.36769(2) 0.31779(4) 0.17023(2) 0.01672(9) Uani 1 1 d . . . . .
O1_1 O 0.44328(9) 0.4877(2) 0.11369(14) 0.0355(6) Uani 1 1 d . . . . .
C1_1 C 0.41528(11) 0.4572(3) 0.15890(18) 0.0216(6) Uani 1 1 d . . . . .
N1_1 N 0.38225(8) 0.2452(2) 0.35864(14) 0.0168(5) Uani 1 1 d . . . . .
B1_1 B 0.38144(11) 0.3292(3) 0.28918(19) 0.0151(6) Uani 1 1 d . . . . .
Ni2_1 Ni 0.39487(2) 0.52229(4) 0.25317(2) 0.01637(9) Uani 1 1 d . . . . .
C1_2 C 0.43276(10) 0.1789(3) 0.39884(17) 0.0185(6) Uani 1 1 d . . . . .
C2_2 C 0.46735(12) 0.1595(4) 0.3333(2) 0.0388(9) Uani 1 1 d . . . . .
H2A_2 H 0.500315 0.117735 0.359272 0.058 Uiso 1 1 calc R U . . .
H2B_2 H 0.473221 0.253670 0.309476 0.058 Uiso 1 1 calc R U . . .
H2C_2 H 0.450435 0.094844 0.289731 0.058 Uiso 1 1 calc R U . . .
C3_2 C 0.42414(12) 0.0303(3) 0.4321(2) 0.0351(8) Uani 1 1 d . . . . .
H3A_2 H 0.457329 -0.013834 0.454643 0.053 Uiso 1 1 calc R U . . .
H3B_2 H 0.405962 -0.030218 0.387415 0.053 Uiso 1 1 calc R U . . .
H3C_2 H 0.403550 0.038682 0.475627 0.053 Uiso 1 1 calc R U . . .
C4_2 C 0.46033(12) 0.2780(4) 0.4655(2) 0.0362(8) Uani 1 1 d . . . . .
H4A_2 H 0.494319 0.238235 0.487569 0.054 Uiso 1 1 calc R U . . .
H4B_2 H 0.440360 0.285990 0.509870 0.054 Uiso 1 1 calc R U . . .
H4C_2 H 0.464165 0.373864 0.442108 0.054 Uiso 1 1 calc R U . . .
Si1_3 Si 0.32430(3) 0.22809(8) 0.39779(5) 0.02015(18) Uani 1 1 d . . . . .
C2_3 C 0.27659(11) 0.3534(4) 0.3384(2) 0.0372(9) Uani 1 1 d . . . . .
H2A_3 H 0.243028 0.338190 0.354150 0.056 Uiso 1 1 calc R U . . .
H2B_3 H 0.273989 0.334606 0.279294 0.056 Uiso 1 1 calc R U . . .
H2C_3 H 0.287612 0.453379 0.350363 0.056 Uiso 1 1 calc R U . . .
C3_3 C 0.33345(14) 0.2778(4) 0.5082(2) 0.0412(9) Uani 1 1 d . . . . .
H3A_3 H 0.300092 0.279459 0.526030 0.062 Uiso 1 1 calc R U . . .
H3B_3 H 0.349289 0.373661 0.516096 0.062 Uiso 1 1 calc R U . . .
H3C_3 H 0.355808 0.206664 0.540871 0.062 Uiso 1 1 calc R U . . .
C4_3 C 0.29654(12) 0.0428(3) 0.3856(2) 0.0334(8) Uani 1 1 d . . . . .
H4A_3 H 0.259953 0.046872 0.388680 0.050 Uiso 1 1 calc R U . . .
H4B_3 H 0.314377 -0.019537 0.429598 0.050 Uiso 1 1 calc R U . . .
H4C_3 H 0.300670 0.003526 0.331955 0.050 Uiso 1 1 calc R U . . .
C1_4 C 0.32605(13) 0.1241(3) 0.16045(19) 0.0325(8) Uani 1 1 d . . . . .
H1_4 H 0.319588 0.073421 0.207628 0.039 Uiso 1 1 calc R U . . .
C2_4 C 0.36966(13) 0.1077(3) 0.1230(2) 0.0300(7) Uani 1 1 d . . . . .
H2_4 H 0.397193 0.041898 0.138739 0.036 Uiso 1 1 calc R U . . .
C3_4 C 0.36446(14) 0.2077(3) 0.05776(19) 0.0353(8) Uani 1 1 d . . . . .
H3_4 H 0.388790 0.223090 0.022751 0.042 Uiso 1 1 calc R U . . .
C4_4 C 0.31772(15) 0.2809(4) 0.0526(2) 0.0399(9) Uani 1 1 d . . . . .
H4_4 H 0.304698 0.352906 0.013381 0.048 Uiso 1 1 calc R U . . .
C5_4 C 0.29367(13) 0.2291(4) 0.1155(2) 0.0390(9) Uani 1 1 d . . . . .
H5_4 H 0.261207 0.259166 0.126255 0.047 Uiso 1 1 calc R U . . .
C1_5 C 0.39763(16) 0.6270(3) 0.3666(2) 0.0390(9) Uani 1 1 d . . . . .
H1_5 H 0.396839 0.575146 0.416041 0.047 Uiso 1 1 calc R U . . .
C2_5 C 0.35445(13) 0.6836(3) 0.3126(2) 0.0341(8) Uani 1 1 d . . . . .
H2_5 H 0.319710 0.678050 0.319847 0.041 Uiso 1 1 calc R U . . .
C3_5 C 0.37235(13) 0.7493(3) 0.2468(2) 0.0305(8) Uani 1 1 d . . . . .
H3_5 H 0.351879 0.796883 0.201419 0.037 Uiso 1 1 calc R U . . .
C4_5 C 0.42575(13) 0.7324(3) 0.2596(2) 0.0345(8) Uani 1 1 d . . . . .
H4_5 H 0.447550 0.764471 0.223324 0.041 Uiso 1 1 calc R U . . .
C5_5 C 0.44174(13) 0.6608(3) 0.3343(2) 0.0391(9) Uani 1 1 d . . . . .
H5_5 H 0.476153 0.638992 0.358853 0.047 Uiso 1 1 calc R U . . .

loop_
_atom_site_aniso_label
_atom_site_aniso_U_11
_atom_site_aniso_U_22
_atom_site_aniso_U_33
_atom_site_aniso_U_23
_atom_site_aniso_U_13
_atom_site_aniso_U_12
Ni1_1 0.02273(19) 0.01340(18) 0.01416(18) -0.00148(13) 0.00365(15) -0.00226(14)
O1_1 0.0419(14) 0.0337(13) 0.0369(14) -0.0032(10) 0.0234(12) -0.0124(10)
C1_1 0.0277(16) 0.0168(15) 0.0199(15) -0.0008(11) 0.0037(13) -0.0009(12)
N1_1 0.0182(12) 0.0153(12) 0.0163(12) 0.0024(9) 0.0016(10) 0.0011(9)
B1_1 0.0114(14) 0.0173(16) 0.0174(15) -0.0017(12) 0.0051(13) 0.0019(12)
Ni2_1 0.02036(19) 0.01124(17) 0.01734(19) -0.00095(14) 0.00291(15) -0.00028(14)
C1_2 0.0181(14) 0.0182(15) 0.0184(14) 0.0023(11) 0.0009(12) 0.0015(11)
C2_2 0.0280(18) 0.055(2) 0.0332(19) 0.0044(16) 0.0053(16) 0.0152(16)
C3_2 0.0323(18) 0.0273(18) 0.043(2) 0.0089(15) 0.0001(16) 0.0048(14)
C4_2 0.0337(19) 0.034(2) 0.036(2) -0.0026(15) -0.0060(16) 0.0046(14)
Si1_3 0.0198(4) 0.0229(4) 0.0189(4) 0.0029(3) 0.0064(3) -0.0001(3)
C2_3 0.0212(16) 0.042(2) 0.051(2) 0.0156(17) 0.0138(16) 0.0095(14)
C3_3 0.041(2) 0.056(2) 0.0294(19) -0.0081(16) 0.0159(17) -0.0038(17)
C4_3 0.0264(17) 0.0335(19) 0.041(2) 0.0052(15) 0.0093(15) -0.0053(14)
C1_4 0.050(2) 0.0253(18) 0.0224(17) -0.0063(13) 0.0076(16) -0.0208(15)
C2_4 0.042(2) 0.0145(16) 0.0323(18) -0.0082(12) 0.0039(16) -0.0007(13)
C3_4 0.061(2) 0.0257(18) 0.0221(17) -0.0099(13) 0.0150(17) -0.0149(16)
C4_4 0.058(2) 0.0256(19) 0.0270(19) -0.0047(14) -0.0159(18) -0.0036(16)
C5_4 0.0281(18) 0.036(2) 0.049(2) -0.0202(17) -0.0027(17) -0.0069(14)
C1_5 0.084(3) 0.0138(16) 0.0196(16) -0.0061(12) 0.0103(19) 0.0060(16)
C2_5 0.0355(18) 0.0179(16) 0.053(2) -0.0150(15) 0.0189(17) -0.0018(13)
C3_5 0.0401(19) 0.0122(16) 0.0346(19) -0.0028(13) -0.0059(16) 0.0063(13)
C4_5 0.045(2) 0.0135(16) 0.048(2) -0.0078(14) 0.0172(18) -0.0095(14)
C5_5 0.0355(19) 0.0252(19) 0.048(2) -0.0205(16) -0.0161(18) 0.0059(14)

loop_
_atom_type_symbol
_atom_type_description
_atom_type_scat_dispersion_real
_atom_type_scat_dispersion_imag
_atom_type_scat_source
C C 0.0033 0.0016 'International Tables Vol C Tables 4.2.6.8 and 6.1.1.4'
H H 0.0000 0.0000 'International Tables Vol C Tables 4.2.6.8 and 6.1.1.4'
B B 0.0013 0.0007 'International Tables Vol C Tables 4.2.6.8 and 6.1.1.4'
N N 0.0061 0.0033 'International Tables Vol C Tables 4.2.6.8 and 6.1.1.4'
O O 0.0106 0.0060 'International Tables Vol C Tables 4.2.6.8 and 6.1.1.4'
Si Si 0.0817 0.0704 'International Tables Vol C Tables 4.2.6.8 and 6.1.1.4'
Ni Ni 0.3393 1.1124 'International Tables Vol C Tables 4.2.6.8 and 6.1.1.4'

loop_
_geom_angle_atom_site_label_1
_geom_angle_atom_site_label_2
_geom_angle_atom_site_label_3
_geom_angle
_geom_angle_site_symmetry_1
_geom_angle_site_symmetry_3
_geom_angle_publ_flag
C1_1 Ni1_1 B1_1 93.28(13) . . ?
C1_1 Ni1_1 C1_4 162.63(13) . . ?
B1_1 Ni1_1 C1_4 97.21(13) . . ?
C1_1 Ni1_1 C2_4 123.35(13) . . ?
B1_1 Ni1_1 C2_4 114.51(13) . . ?
C1_4 Ni1_1 C2_4 39.36(12) . . ?
C1_1 Ni1_1 C3_4 99.82(13) . . ?
B1_1 Ni1_1 C3_4 153.05(13) . . ?
C1_4 Ni1_1 C3_4 65.19(12) . . ?
C2_4 Ni1_1 C3_4 39.09(12) . . ?
C1_1 Ni1_1 C5_4 144.08(14) . . ?
B1_1 Ni1_1 C5_4 115.78(14) . . ?
C1_4 Ni1_1 C5_4 38.72(13) . . ?
C2_4 Ni1_1 C5_4 64.87(13) . . ?
C3_4 Ni1_1 C5_4 63.82(14) . . ?
C1_1 Ni1_1 C4_4 109.83(14) . . ?
B1_1 Ni1_1 C4_4 152.80(14) . . ?
C1_4 Ni1_1 C4_4 64.44(13) . . ?
C2_4 Ni1_1 C4_4 64.78(12) . . ?
C3_4 Ni1_1 C4_4 38.20(13) . . ?
C5_4 Ni1_1 C4_4 37.54(13) . . ?
C1_1 Ni1_1 Ni2_1 49.82(9) . . ?
B1_1 Ni1_1 Ni2_1 52.28(9) . . ?
C1_4 Ni1_1 Ni2_1 145.95(9) . . ?
C2_4 Ni1_1 Ni2_1 158.26(9) . . ?
C3_4 Ni1_1 Ni2_1 148.80(9) . . ?
C5_4 Ni1_1 Ni2_1 134.52(9) . . ?
C4_4 Ni1_1 Ni2_1 135.63(9) . . ?
O1_1 C1_1 Ni1_1 139.0(2) . . ?
O1_1 C1_1 Ni2_1 140.6(2) . . ?
Ni1_1 C1_1 Ni2_1 80.38(12) . . ?
B1_1 N1_1 C1_2 118.2(2) . . ?
B1_1 N1_1 Si1_3 117.77(18) . . ?
C1_2 N1_1 Si1_3 123.95(18) . . ?
N1_1 B1_1 Ni1_1 141.5(2) . . ?
N1_1 B1_1 Ni2_1 142.9(2) . . ?
Ni1_1 B1_1 Ni2_1 75.56(11) . . ?
C1_1 Ni2_1 B1_1 93.14(13) . . ?
C1_1 Ni2_1 C5_5 120.78(15) . . ?
B1_1 Ni2_1 C5_5 119.32(14) . . ?
C1_1 Ni2_1 C1_5 159.80(14) . . ?
B1_1 Ni2_1 C1_5 97.59(13) . . ?
C5_5 Ni2_1 C1_5 39.12(14) . . ?
C1_1 Ni2_1 C4_5 100.08(13) . . ?
B1_1 Ni2_1 C4_5 158.20(14) . . ?
C5_5 Ni2_1 C4_5 38.88(14) . . ?
C1_5 Ni2_1 C4_5 64.98(14) . . ?
C1_1 Ni2_1 C2_5 148.40(13) . . ?
B1_1 Ni2_1 C2_5 111.34(13) . . ?
C5_5 Ni2_1 C2_5 64.75(13) . . ?
C1_5 Ni2_1 C2_5 38.74(13) . . ?
C4_5 Ni2_1 C2_5 63.92(13) . . ?
C1_1 Ni2_1 C3_5 113.25(13) . . ?
B1_1 Ni2_1 C3_5 147.15(13) . . ?
C5_5 Ni2_1 C3_5 64.30(12) . . ?
C1_5 Ni2_1 C3_5 64.09(12) . . ?
C4_5 Ni2_1 C3_5 38.09(12) . . ?
C2_5 Ni2_1 C3_5 37.50(12) . . ?
C1_1 Ni2_1 Ni1_1 49.80(9) . . ?
B1_1 Ni2_1 Ni1_1 52.15(9) . . ?
C5_5 Ni2_1 Ni1_1 160.42(9) . . ?
C1_5 Ni2_1 Ni1_1 147.41(10) . . ?
C4_5 Ni2_1 Ni1_1 147.32(10) . . ?
C2_5 Ni2_1 Ni1_1 133.37(9) . . ?
C3_5 Ni2_1 Ni1_1 133.57(9) . . ?
N1_1 C1_2 C3_2 110.4(2) . . ?
N1_1 C1_2 C4_2 110.2(2) . . ?
C3_2 C1_2 C4_2 111.9(3) . . ?
N1_1 C1_2 C2_2 109.2(2) . . ?
C3_2 C1_2 C2_2 107.1(3) . . ?
C4_2 C1_2 C2_2 108.0(3) . . ?
C1_2 C2_2 H2A_2 109.5 . . ?
C1_2 C2_2 H2B_2 109.5 . . ?
H2A_2 C2_2 H2B_2 109.5 . . ?
C1_2 C2_2 H2C_2 109.5 . . ?
H2A_2 C2_2 H2C_2 109.5 . . ?
H2B_2 C2_2 H2C_2 109.5 . . ?
C1_2 C3_2 H3A_2 109.5 . . ?
C1_2 C3_2 H3B_2 109.5 . . ?
H3A_2 C3_2 H3B_2 109.5 . . ?
C1_2 C3_2 H3C_2 109.5 . . ?
H3A_2 C3_2 H3C_2 109.5 . . ?
H3B_2 C3_2 H3C_2 109.5 . . ?
C1_2 C4_2 H4A_2 109.5 . . ?
C1_2 C4_2 H4B_2 109.5 . . ?
H4A_2 C4_2 H4B_2 109.5 . . ?
C1_2 C4_2 H4C_2 109.5 . . ?
H4A_2 C4_2 H4C_2 109.5 . . ?
H4B_2 C4_2 H4C_2 109.5 . . ?
N1_1 Si1_3 C3_3 111.50(14) . . ?
N1_1 Si1_3 C2_3 107.61(13) . . ?
C3_3 Si1_3 C2_3 108.65(17) . . ?
N1_1 Si1_3 C4_3 113.12(13) . . ?
C3_3 Si1_3 C4_3 108.36(16) . . ?
C2_3 Si1_3 C4_3 107.44(15) . . ?
Si1_3 C2_3 H2A_3 109.5 . . ?
Si1_3 C2_3 H2B_3 109.5 . . ?
H2A_3 C2_3 H2B_3 109.5 . . ?
Si1_3 C2_3 H2C_3 109.5 . . ?
H2A_3 C2_3 H2C_3 109.5 . . ?
H2B_3 C2_3 H2C_3 109.5 . . ?
Si1_3 C3_3 H3A_3 109.5 . . ?
Si1_3 C3_3 H3B_3 109.5 . . ?
H3A_3 C3_3 H3B_3 109.5 . . ?
Si1_3 C3_3 H3C_3 109.5 . . ?
H3A_3 C3_3 H3C_3 109.5 . . ?
H3B_3 C3_3 H3C_3 109.5 . . ?
Si1_3 C4_3 H4A_3 109.5 . . ?
Si1_3 C4_3 H4B_3 109.5 . . ?
H4A_3 C4_3 H4B_3 109.5 . . ?
Si1_3 C4_3 H4C_3 109.5 . . ?
H4A_3 C4_3 H4C_3 109.5 . . ?
H4B_3 C4_3 H4C_3 109.5 . . ?
C2_4 C1_4 C5_4 108.1(3) . . ?
C2_4 C1_4 Ni1_1 70.44(17) . . ?
C5_4 C1_4 Ni1_1 73.35(18) . . ?
C2_4 C1_4 H1_4 126.0 . . ?
C5_4 C1_4 H1_4 126.0 . . ?
Ni1_1 C1_4 H1_4 121.9 . . ?
C3_4 C2_4 C1_4 106.8(3) . . ?
C3_4 C2_4 Ni1_1 70.67(17) . . ?
C1_4 C2_4 Ni1_1 70.20(17) . . ?
C3_4 C2_4 H2_4 126.6 . . ?
C1_4 C2_4 H2_4 126.6 . . ?
Ni1_1 C2_4 H2_4 124.2 . . ?
C4_4 C3_4 C2_4 109.2(3) . . ?
C4_4 C3_4 Ni1_1 73.41(19) . . ?
C2_4 C3_4 Ni1_1 70.23(17) . . ?
C4_4 C3_4 H3_4 125.4 . . ?
C2_4 C3_4 H3_4 125.4 . . ?
Ni1_1 C3_4 H3_4 122.6 . . ?
C5_4 C4_4 C3_4 107.8(3) . . ?
C5_4 C4_4 Ni1_1 71.11(19) . . ?
C3_4 C4_4 Ni1_1 68.39(18) . . ?
C5_4 C4_4 H4_4 126.1 . . ?
C3_4 C4_4 H4_4 126.1 . . ?
Ni1_1 C4_4 H4_4 126.0 . . ?
C4_4 C5_4 C1_4 108.1(3) . . ?
C4_4 C5_4 Ni1_1 71.34(19) . . ?
C1_4 C5_4 Ni1_1 67.93(17) . . ?
C4_4 C5_4 H5_4 125.9 . . ?
C1_4 C5_4 H5_4 125.9 . . ?
Ni1_1 C5_4 H5_4 126.3 . . ?
C5_5 C1_5 C2_5 108.2(3) . . ?
C5_5 C1_5 Ni2_1 70.30(18) . . ?
C2_5 C1_5 Ni2_1 73.49(18) . . ?
C5_5 C1_5 H1_5 125.9 . . ?
C2_5 C1_5 H1_5 125.9 . . ?
Ni2_1 C1_5 H1_5 122.0 . . ?
C3_5 C2_5 C1_5 107.5(3) . . ?
C3_5 C2_5 Ni2_1 71.64(18) . . ?
C1_5 C2_5 Ni2_1 67.77(17) . . ?
C3_5 C2_5 H2_5 126.3 . . ?
C1_5 C2_5 H2_5 126.3 . . ?
Ni2_1 C2_5 H2_5 125.9 . . ?
C2_5 C3_5 C4_5 108.0(3) . . ?
C2_5 C3_5 Ni2_1 70.86(17) . . ?
C4_5 C3_5 Ni2_1 68.01(17) . . ?
C2_5 C3_5 H3_5 126.0 . . ?
C4_5 C3_5 H3_5 126.0 . . ?
Ni2_1 C3_5 H3_5 126.7 . . ?
C5_5 C4_5 C3_5 108.9(3) . . ?
C5_5 C4_5 Ni2_1 70.08(18) . . ?
C3_5 C4_5 Ni2_1 73.90(18) . . ?
C5_5 C4_5 H4_5 125.6 . . ?
C3_5 C4_5 H4_5 125.6 . . ?
Ni2_1 C4_5 H4_5 122.1 . . ?
C4_5 C5_5 C1_5 107.4(3) . . ?
C4_5 C5_5 Ni2_1 71.05(18) . . ?
C1_5 C5_5 Ni2_1 70.58(18) . . ?
C4_5 C5_5 H5_5 126.3 . . ?
C1_5 C5_5 H5_5 126.3 . . ?
Ni2_1 C5_5 H5_5 123.7 . . ?

loop_
_geom_bond_atom_site_label_1
_geom_bond_atom_site_label_2
_geom_bond_distance
_geom_bond_site_symmetry_2
_geom_bond_publ_flag
Ni1_1 C1_1 1.836(3) . ?
Ni1_1 B1_1 1.933(3) . ?
Ni1_1 C1_4 2.096(3) . ?
Ni1_1 C2_4 2.099(3) . ?
Ni1_1 C3_4 2.105(3) . ?
Ni1_1 C5_4 2.167(3) . ?
Ni1_1 C4_4 2.170(3) . ?
Ni1_1 Ni2_1 2.3706(8) . ?
O1_1 C1_1 1.176(3) . ?
C1_1 Ni2_1 1.837(3) . ?
N1_1 B1_1 1.382(4) . ?
N1_1 C1_2 1.512(3) . ?
N1_1 Si1_3 1.776(2) . ?
B1_1 Ni2_1 1.936(3) . ?
Ni2_1 C5_5 2.093(3) . ?
Ni2_1 C1_5 2.096(3) . ?
Ni2_1 C4_5 2.105(3) . ?
Ni2_1 C2_5 2.171(3) . ?
Ni2_1 C3_5 2.182(3) . ?
C1_2 C3_2 1.513(4) . ?
C1_2 C4_2 1.514(4) . ?
C1_2 C2_2 1.548(4) . ?
C2_2 H2A_2 0.9800 . ?
C2_2 H2B_2 0.9800 . ?
C2_2 H2C_2 0.9800 . ?
C3_2 H3A_2 0.9800 . ?
C3_2 H3B_2 0.9800 . ?
C3_2 H3C_2 0.9800 . ?
C4_2 H4A_2 0.9800 . ?
C4_2 H4B_2 0.9800 . ?
C4_2 H4C_2 0.9800 . ?
Si1_3 C3_3 1.851(4) . ?
Si1_3 C2_3 1.859(3) . ?
Si1_3 C4_3 1.863(3) . ?
C2_3 H2A_3 0.9800 . ?
C2_3 H2B_3 0.9800 . ?
C2_3 H2C_3 0.9800 . ?
C3_3 H3A_3 0.9800 . ?
C3_3 H3B_3 0.9800 . ?
C3_3 H3C_3 0.9800 . ?
C4_3 H4A_3 0.9800 . ?
C4_3 H4B_3 0.9800 . ?
C4_3 H4C_3 0.9800 . ?
C1_4 C2_4 1.413(5) . ?
C1_4 C5_4 1.415(5) . ?
C1_4 H1_4 0.9500 . ?
C2_4 C3_4 1.407(4) . ?
C2_4 H2_4 0.9500 . ?
C3_4 C4_4 1.400(5) . ?
C3_4 H3_4 0.9500 . ?
C4_4 C5_4 1.395(5) . ?
C4_4 H4_4 0.9500 . ?
C5_4 H5_4 0.9500 . ?
C1_5 C5_5 1.403(5) . ?
C1_5 C2_5 1.417(5) . ?
C1_5 H1_5 0.9500 . ?
C2_5 C3_5 1.399(5) . ?
C2_5 H2_5 0.9500 . ?
C3_5 C4_5 1.401(5) . ?
C3_5 H3_5 0.9500 . ?
C4_5 C5_5 1.397(5) . ?
C4_5 H4_5 0.9500 . ?
C5_5 H5_5 0.9500 . ?

loop_
_geom_torsion_atom_site_label_1
_geom_torsion_atom_site_label_2
_geom_torsion_atom_site_label_3
_geom_torsion_atom_site_label_4
_geom_torsion
_geom_torsion_site_symmetry_1
_geom_torsion_site_symmetry_2
_geom_torsion_site_symmetry_3
_geom_torsion_site_symmetry_4
_geom_torsion_publ_flag
B1_1 Ni1_1 C1_1 O1_1 149.1(4) . . . . ?
C1_4 Ni1_1 C1_1 O1_1 22.0(7) . . . . ?
C2_4 Ni1_1 C1_1 O1_1 26.8(4) . . . . ?
C3_4 Ni1_1 C1_1 O1_1 -7.2(4) . . . . ?
C5_4 Ni1_1 C1_1 O1_1 -65.6(5) . . . . ?
C4_4 Ni1_1 C1_1 O1_1 -45.5(4) . . . . ?
Ni2_1 Ni1_1 C1_1 O1_1 -179.1(4) . . . . ?
B1_1 Ni1_1 C1_1 Ni2_1 -31.75(12) . . . . ?
C1_4 Ni1_1 C1_1 Ni2_1 -158.9(4) . . . . ?
C2_4 Ni1_1 C1_1 Ni2_1 -154.11(11) . . . . ?
C3_4 Ni1_1 C1_1 Ni2_1 171.89(12) . . . . ?
C5_4 Ni1_1 C1_1 Ni2_1 113.5(2) . . . . ?
C4_4 Ni1_1 C1_1 Ni2_1 133.64(12) . . . . ?
C1_2 N1_1 B1_1 Ni1_1 94.6(4) . . . . ?
Si1_3 N1_1 B1_1 Ni1_1 -88.1(3) . . . . ?
C1_2 N1_1 B1_1 Ni2_1 -83.0(4) . . . . ?
Si1_3 N1_1 B1_1 Ni2_1 94.3(3) . . . . ?
O1_1 C1_1 Ni2_1 B1_1 -149.2(4) . . . . ?
Ni1_1 C1_1 Ni2_1 B1_1 31.69(12) . . . . ?
O1_1 C1_1 Ni2_1 C5_5 -22.1(4) . . . . ?
Ni1_1 C1_1 Ni2_1 C5_5 158.82(11) . . . . ?
O1_1 C1_1 Ni2_1 C1_5 -27.1(6) . . . . ?
Ni1_1 C1_1 Ni2_1 C1_5 153.9(3) . . . . ?
O1_1 C1_1 Ni2_1 C4_5 13.4(4) . . . . ?
Ni1_1 C1_1 Ni2_1 C4_5 -165.72(12) . . . . ?
O1_1 C1_1 Ni2_1 C2_5 69.1(5) . . . . ?
Ni1_1 C1_1 Ni2_1 C2_5 -110.0(2) . . . . ?
O1_1 C1_1 Ni2_1 C3_5 50.8(4) . . . . ?
Ni1_1 C1_1 Ni2_1 C3_5 -128.25(11) . . . . ?
O1_1 C1_1 Ni2_1 Ni1_1 179.1(4) . . . . ?
B1_1 N1_1 C1_2 C3_2 -143.8(3) . . . . ?
Si1_3 N1_1 C1_2 C3_2 39.1(3) . . . . ?
B1_1 N1_1 C1_2 C4_2 92.1(3) . . . . ?
Si1_3 N1_1 C1_2 C4_2 -85.0(3) . . . . ?
B1_1 N1_1 C1_2 C2_2 -26.3(3) . . . . ?
Si1_3 N1_1 C1_2 C2_2 156.5(2) . . . . ?
B1_1 N1_1 Si1_3 C3_3 -126.1(2) . . . . ?
C1_2 N1_1 Si1_3 C3_3 51.1(2) . . . . ?
B1_1 N1_1 Si1_3 C2_3 -7.0(3) . . . . ?
C1_2 N1_1 Si1_3 C2_3 170.2(2) . . . . ?
B1_1 N1_1 Si1_3 C4_3 111.5(2) . . . . ?
C1_2 N1_1 Si1_3 C4_3 -71.3(2) . . . . ?
C5_4 C1_4 C2_4 C3_4 2.6(3) . . . . ?
Ni1_1 C1_4 C2_4 C3_4 -61.6(2) . . . . ?
C5_4 C1_4 C2_4 Ni1_1 64.2(2) . . . . ?
C1_4 C2_4 C3_4 C4_4 -2.2(3) . . . . ?
Ni1_1 C2_4 C3_4 C4_4 -63.5(2) . . . . ?
C1_4 C2_4 C3_4 Ni1_1 61.3(2) . . . . ?
C2_4 C3_4 C4_4 C5_4 1.0(4) . . . . ?
Ni1_1 C3_4 C4_4 C5_4 -60.5(2) . . . . ?
C2_4 C3_4 C4_4 Ni1_1 61.5(2) . . . . ?
C3_4 C4_4 C5_4 C1_4 0.6(4) . . . . ?
Ni1_1 C4_4 C5_4 C1_4 -58.2(2) . . . . ?
C3_4 C4_4 C5_4 Ni1_1 58.8(2) . . . . ?
C2_4 C1_4 C5_4 C4_4 -2.0(3) . . . . ?
Ni1_1 C1_4 C5_4 C4_4 60.3(2) . . . . ?
C2_4 C1_4 C5_4 Ni1_1 -62.3(2) . . . . ?
C5_5 C1_5 C2_5 C3_5 1.2(3) . . . . ?
Ni2_1 C1_5 C2_5 C3_5 -61.0(2) . . . . ?
C5_5 C1_5 C2_5 Ni2_1 62.1(2) . . . . ?
C1_5 C2_5 C3_5 C4_5 0.5(3) . . . . ?
Ni2_1 C2_5 C3_5 C4_5 -58.1(2) . . . . ?
C1_5 C2_5 C3_5 Ni2_1 58.5(2) . . . . ?
C2_5 C3_5 C4_5 C5_5 -1.9(3) . . . . ?
Ni2_1 C3_5 C4_5 C5_5 -61.7(2) . . . . ?
C2_5 C3_5 C4_5 Ni2_1 59.8(2) . . . . ?
C3_5 C4_5 C5_5 C1_5 2.6(3) . . . . ?
Ni2_1 C4_5 C5_5 C1_5 -61.6(2) . . . . ?
C3_5 C4_5 C5_5 Ni2_1 64.2(2) . . . . ?
C2_5 C1_5 C5_5 C4_5 -2.3(3) . . . . ?
Ni2_1 C1_5 C5_5 C4_5 61.9(2) . . . . ?
C2_5 C1_5 C5_5 Ni2_1 -64.2(2) . . . . ?
